data_2217623
loop_
_publ_author_name
'Polson, Matthew I. J.'
'Steel, Peter J.'

_publ_section_title
;
 3,3'-Dibromo-5,5'-di-<i>tert</i>-butyl-2,2'-dimethoxybiphenyl
;
_journal_coeditor_code PV2045
_journal_issue 2
_journal_name_full 'Acta Crystallographica Section E'
_journal_page_first o532
_journal_page_last o532
_journal_paper_doi 10.1107/S1600536808002420
_journal_volume 64
_journal_year 2008
_chemical_formula_iupac 'C22 H28 Br2 O2'
_chemical_formula_moiety 'C22 H28 Br2 O2'
_chemical_formula_sum 'C22 H28 Br2 O2'
_chemical_formula_weight 484.27
_chemical_name_systematic
;
3,3'-Dibromo-5,5'-di-tert-butyl-2,2'-dimethoxybiphenyl
;
_space_group_IT_number 15
_symmetry_cell_setting monoclinic
_symmetry_space_group_name_Hall '-C 2yc'
_symmetry_space_group_name_H-M 'C 1 2/c 1'
_atom_sites_solution_hydrogens geom
_atom_sites_solution_primary direct
_atom_sites_solution_secondary difmap
_cell_angle_alpha 90.00
_cell_angle_beta 96.104(12)
_cell_angle_gamma 90.00
_cell_formula_units_Z 8
_cell_length_a 14.661(2)
_cell_length_b 13.408(2)
_cell_length_c 22.489(3)
_cell_measurement_reflns_used 4881
_cell_measurement_temperature 93(2)
_cell_measurement_theta_max 26.5
_cell_measurement_theta_min 2.8
_cell_volume 4395.7(11)
_computing_cell_refinement 'SAINT (Bruker, 2007)'
_computing_data_collection 'APEX2 (Bruker, 2007)'
_computing_data_reduction 'SAINT (Bruker, 2007)'
_computing_molecular_graphics
;
ORTEP-3 for Windows (Version 1.08; Farrugia, 1997) and Mercury
(Version 1.4; Bruno <i>et al.</i>,  2002)
;
_computing_publication_material 'pubCIF (Westrip, 2008)'
_computing_structure_refinement 'SHELXL97 (Sheldrick, 2008)'
_computing_structure_solution 'SHELXS97 (Sheldrick, 2008)'
_diffrn_ambient_temperature 93(2)
_diffrn_measured_fraction_theta_full 0.999
_diffrn_measured_fraction_theta_max 0.999
_diffrn_measurement_device_type 'Bruker APEX2 CCD area-detector'
_diffrn_measurement_method '\f and \w'
_diffrn_radiation_monochromator graphite
_diffrn_radiation_source 'sealed tube'
_diffrn_radiation_type MoK\a
_diffrn_radiation_wavelength 0.71073
_diffrn_reflns_av_R_equivalents 0.0765
_diffrn_reflns_av_sigmaI/netI 0.0676
_diffrn_reflns_limit_h_max 17
_diffrn_reflns_limit_h_min -17
_diffrn_reflns_limit_k_max 16
_diffrn_reflns_limit_k_min -14
_diffrn_reflns_limit_l_max 26
_diffrn_reflns_limit_l_min -18
_diffrn_reflns_number 14546
_diffrn_reflns_theta_full 25.00
_diffrn_reflns_theta_max 25.10
_diffrn_reflns_theta_min 2.06
_diffrn_standards_number 0
_exptl_absorpt_coefficient_mu 3.701
_exptl_absorpt_correction_T_max 0.691
_exptl_absorpt_correction_T_min 0.433
_exptl_absorpt_correction_type multi-scan
_exptl_absorpt_process_details '(SADABS; Bruker, 2007)'
_exptl_crystal_colour colourless
_exptl_crystal_density_diffrn 1.463
_exptl_crystal_density_method 'not measured'
_exptl_crystal_description shard
_exptl_crystal_F_000 1968
_exptl_crystal_size_max 0.40
_exptl_crystal_size_mid 0.12
_exptl_crystal_size_min 0.10
_refine_diff_density_max 1.105
_refine_diff_density_min -0.927
_refine_ls_extinction_method none
_refine_ls_goodness_of_fit_ref 1.103
_refine_ls_hydrogen_treatment constr
_refine_ls_matrix_type full
_refine_ls_number_parameters 293
_refine_ls_number_reflns 3918
_refine_ls_number_restraints 54
_refine_ls_restrained_S_all 1.117
_refine_ls_R_factor_all 0.1000
_refine_ls_R_factor_gt 0.0667
_refine_ls_shift/su_max 0.000
_refine_ls_shift/su_mean 0.000
_refine_ls_structure_factor_coef Fsqd
_refine_ls_weighting_details 'calc w=1/[\s^2^(Fo^2^)+(0.0562P)^2^+0.5007P] where P=(Fo^2^+2Fc^2^)/3'
_refine_ls_weighting_scheme calc
_refine_ls_wR_factor_gt 0.1306
_refine_ls_wR_factor_ref 0.1428
_reflns_number_gt 2784
_reflns_number_total 3918
_reflns_threshold_expression I>2\s(I)
_cod_data_source_file pv2045.cif
_cod_data_source_block I
_cod_original_cell_volume 4395.8(11)
_cod_original_sg_symbol_H-M 'C 2/c'
_cod_database_code 2217623
_cod_database_fobs_code 2217623

loop_
_symmetry_equiv_pos_as_xyz
'x, y, z'
'-x, y, -z+1/2'
'x+1/2, y+1/2, z'
'-x+1/2, y+1/2, -z+1/2'
'-x, -y, -z'
'x, -y, z-1/2'
'-x+1/2, -y+1/2, -z'
'x+1/2, -y+1/2, z-1/2'

loop_
_atom_site_type_symbol
_atom_site_label
_atom_site_fract_x
_atom_site_fract_y
_atom_site_fract_z
_atom_site_U_iso_or_equiv
_atom_site_adp_type
_atom_site_calc_flag
_atom_site_refinement_flags
_atom_site_occupancy
_atom_site_disorder_assembly
_atom_site_disorder_group
Br Br10 0.15107(7) 0.73599(8) 0.05847(4) 0.0641(3) Uani d . 1 . .
C C10 0.2414(5) 0.7782(5) 0.1739(3) 0.0318(16) Uani d . 1 B .
C C11 0.2365(5) 0.8029(6) 0.1143(3) 0.0384(18) Uani d . 1 . .
C C12 0.2911(5) 0.8769(6) 0.0943(3) 0.0395(18) Uani d . 1 . .
H H12 0.2846 0.8937 0.0531 0.047 Uiso calc R 1 . .
C C13 0.3553(5) 0.9273(5) 0.1330(3) 0.0319(16) Uani d . 1 . .
C C14 0.3623(5) 0.8991(5) 0.1932(3) 0.0305(16) Uani d . 1 . .
H H14 0.4073 0.9302 0.2206 0.037 Uiso calc R 1 . .
C C15 0.3053(4) 0.8267(5) 0.2143(3) 0.0278(15) Uani d . 1 . .
C C16 0.4181(6) 1.0090(5) 0.1119(3) 0.0404(18) Uani d . 1 . .
Br Br21 0.18307(6) 0.87188(6) 0.42817(3) 0.0464(2) Uani d . 1 . .
C C20 0.3129(4) 0.7995(5) 0.2790(3) 0.0264(15) Uani d . 1 . .
C C21 0.2538(4) 0.8409(5) 0.3166(3) 0.0264(15) Uani d . 1 A .
C C22 0.2626(4) 0.8137(5) 0.3765(3) 0.0268(15) Uani d . 1 . .
C C23 0.3269(4) 0.7445(5) 0.3990(3) 0.0285(15) Uani d . 1 . .
H H23 0.3308 0.7263 0.4400 0.034 Uiso calc R 1 . .
C C24 0.3863(4) 0.7008(5) 0.3618(3) 0.0247(14) Uani d . 1 C .
C C25 0.3790(4) 0.7306(5) 0.3025(3) 0.0265(14) Uani d . 1 . .
H H25 0.4202 0.7035 0.2769 0.032 Uiso calc R 1 . .
C C26 0.4557(5) 0.6205(5) 0.3860(3) 0.0317(16) Uani d . 1 . .
O O21 0.1887(3) 0.9095(3) 0.2945(2) 0.0332(11) Uani d . 1 . .
C C30 0.0955(9) 0.8615(11) 0.2798(7) 0.042(4) Uani d P 0.50 A 1
H H30A 0.1009 0.8049 0.2528 0.062 Uiso calc PR 0.50 A 1
H H30B 0.0526 0.9105 0.2603 0.062 Uiso calc PR 0.50 A 1
H H30C 0.0726 0.8379 0.3167 0.062 Uiso calc PR 0.50 A 1
C C31 0.2269(10) 1.0158(10) 0.2987(6) 0.037(3) Uani d P 0.50 A 2
H H31A 0.2469 1.0319 0.3405 0.055 Uiso calc PR 0.50 A 2
H H31B 0.1790 1.0628 0.2830 0.055 Uiso calc PR 0.50 A 2
H H31C 0.2792 1.0208 0.2751 0.055 Uiso calc PR 0.50 A 2
O O10 0.1857(3) 0.7052(3) 0.1937(2) 0.0349(11) Uani d . 1 . .
C C40 0.0985(9) 0.7443(12) 0.2011(7) 0.043(4) Uani d P 0.50 B 2
H H40A 0.1045 0.7958 0.2322 0.064 Uiso calc PR 0.50 B 2
H H40B 0.0587 0.6908 0.2130 0.064 Uiso calc PR 0.50 B 2
H H40C 0.0716 0.7736 0.1634 0.064 Uiso calc PR 0.50 B 2
C C41 0.2209(10) 0.5993(9) 0.1949(6) 0.036(3) Uani d P 0.50 B 1
H H41A 0.2306 0.5786 0.1542 0.054 Uiso calc PR 0.50 B 1
H H41B 0.1760 0.5550 0.2105 0.054 Uiso calc PR 0.50 B 1
H H41C 0.2791 0.5955 0.2206 0.054 Uiso calc PR 0.50 B 1
C C50 0.4475(12) 0.5886(13) 0.4517(7) 0.050(4) Uani d PU 0.50 C 1
H H50A 0.4877 0.5314 0.4619 0.075 Uiso calc PR 0.50 C 1
H H50B 0.3838 0.5699 0.4559 0.075 Uiso calc PR 0.50 C 1
H H50C 0.4657 0.6442 0.4786 0.075 Uiso calc PR 0.50 C 1
C C51 0.4383(12) 0.5241(12) 0.3484(7) 0.052(4) Uani d PU 0.50 C 1
H H51A 0.4576 0.5346 0.3085 0.078 Uiso calc PR 0.50 C 1
H H51B 0.3728 0.5078 0.3449 0.078 Uiso calc PR 0.50 C 1
H H51C 0.4735 0.4690 0.3682 0.078 Uiso calc PR 0.50 C 1
C C52 0.5535(11) 0.6565(13) 0.3834(8) 0.053(4) Uani d PU 0.50 C 1
H H52A 0.5635 0.7177 0.4070 0.080 Uiso calc PR 0.50 C 1
H H52B 0.5636 0.6699 0.3418 0.080 Uiso calc PR 0.50 C 1
H H52C 0.5965 0.6050 0.3999 0.080 Uiso calc PR 0.50 C 1
C C60 0.4038(11) 0.5287(11) 0.3985(7) 0.043(4) Uani d PU 0.50 C 2
H H60A 0.3881 0.4918 0.3612 0.065 Uiso calc PR 0.50 C 2
H H60B 0.3474 0.5473 0.4155 0.065 Uiso calc PR 0.50 C 2
H H60C 0.4416 0.4866 0.4269 0.065 Uiso calc PR 0.50 C 2
C C61 0.5257(11) 0.6015(12) 0.3413(7) 0.045(4) Uani d PU 0.50 C 2
H H61A 0.5465 0.6654 0.3264 0.067 Uiso calc PR 0.50 C 2
H H61B 0.4971 0.5619 0.3077 0.067 Uiso calc PR 0.50 C 2
H H61C 0.5784 0.5651 0.3612 0.067 Uiso calc PR 0.50 C 2
C C62 0.5094(10) 0.6633(11) 0.4442(6) 0.038(3) Uani d PU 0.50 C 2
H H62A 0.5527 0.6131 0.4618 0.057 Uiso calc PR 0.50 C 2
H H62B 0.4661 0.6806 0.4728 0.057 Uiso calc PR 0.50 C 2
H H62C 0.5431 0.7232 0.4343 0.057 Uiso calc PR 0.50 C 2
C C70 0.4117(9) 1.0992(9) 0.1512(5) 0.103(4) Uani d U 1 . .
H H70A 0.4498 1.0889 0.1892 0.155 Uiso calc R 1 . .
H H70B 0.3477 1.1092 0.1588 0.155 Uiso calc R 1 . .
H H70C 0.4333 1.1582 0.1311 0.155 Uiso calc R 1 . .
C C71 0.3892(7) 1.0442(8) 0.0495(4) 0.079(3) Uani d U 1 . .
H H71A 0.4268 1.1015 0.0404 0.119 Uiso calc R 1 . .
H H71B 0.3245 1.0640 0.0461 0.119 Uiso calc R 1 . .
H H71C 0.3973 0.9902 0.0212 0.119 Uiso calc R 1 . .
C C72 0.5157(6) 0.9717(7) 0.1155(4) 0.065(3) Uani d U 1 . .
H H72A 0.5559 1.0256 0.1047 0.098 Uiso calc R 1 . .
H H72B 0.5193 0.9157 0.0879 0.098 Uiso calc R 1 . .
H H72C 0.5353 0.9495 0.1564 0.098 Uiso calc R 1 . .

loop_
_atom_site_aniso_label
_atom_site_aniso_U_11
_atom_site_aniso_U_22
_atom_site_aniso_U_33
_atom_site_aniso_U_12
_atom_site_aniso_U_13
_atom_site_aniso_U_23
Br10 0.0766(7) 0.0720(7) 0.0396(5) -0.0096(5) -0.0125(4) -0.0105(5)
C10 0.030(4) 0.038(4) 0.027(4) 0.015(3) 0.003(3) 0.001(3)
C11 0.040(4) 0.046(5) 0.029(4) 0.013(4) -0.002(3) -0.007(3)
C12 0.051(5) 0.049(5) 0.019(3) 0.008(4) 0.006(3) 0.004(3)
C13 0.035(4) 0.034(4) 0.027(4) 0.008(3) 0.005(3) 0.003(3)
C14 0.033(4) 0.028(4) 0.032(4) 0.002(3) 0.009(3) 0.001(3)
C15 0.028(4) 0.026(4) 0.030(4) 0.010(3) 0.007(3) 0.000(3)
C16 0.065(5) 0.029(4) 0.029(4) 0.004(4) 0.012(4) 0.004(3)
Br21 0.0562(5) 0.0481(5) 0.0387(4) 0.0201(4) 0.0232(3) 0.0043(4)
C20 0.026(4) 0.028(4) 0.025(3) -0.003(3) 0.002(3) 0.000(3)
C21 0.020(3) 0.021(3) 0.039(4) 0.001(3) 0.007(3) 0.003(3)
C22 0.026(4) 0.026(4) 0.029(4) 0.002(3) 0.004(3) -0.001(3)
C23 0.035(4) 0.028(4) 0.023(3) -0.005(3) 0.007(3) -0.003(3)
C24 0.028(4) 0.022(3) 0.024(3) -0.002(3) 0.005(3) 0.001(3)
C25 0.028(4) 0.028(4) 0.023(3) -0.001(3) 0.001(3) 0.000(3)
C26 0.035(4) 0.033(4) 0.028(4) 0.008(3) 0.006(3) 0.008(3)
O21 0.032(3) 0.027(3) 0.041(3) 0.004(2) 0.008(2) 0.007(2)
C30 0.035(8) 0.034(9) 0.054(9) 0.008(7) -0.009(7) 0.008(7)
C31 0.057(10) 0.033(8) 0.022(7) 0.006(7) 0.009(7) -0.003(6)
O10 0.033(3) 0.034(3) 0.038(3) 0.002(2) 0.006(2) 0.000(2)
C40 0.027(8) 0.053(10) 0.046(9) -0.008(7) -0.004(6) 0.000(8)
C41 0.039(8) 0.022(8) 0.047(9) -0.013(6) 0.004(7) 0.005(6)
C50 0.059(8) 0.052(8) 0.039(7) 0.015(7) 0.008(6) 0.018(6)
C51 0.062(8) 0.040(7) 0.050(7) 0.015(7) -0.006(7) -0.001(6)
C52 0.045(7) 0.056(8) 0.059(8) 0.007(7) 0.008(6) 0.015(7)
C60 0.047(7) 0.031(7) 0.052(7) -0.004(6) 0.004(6) 0.008(6)
C61 0.042(7) 0.053(8) 0.039(7) 0.015(6) 0.007(6) 0.000(6)
C62 0.046(7) 0.038(7) 0.029(6) 0.006(6) 0.001(6) 0.014(6)
C70 0.126(6) 0.085(5) 0.104(5) -0.007(4) 0.035(4) 0.003(4)
C71 0.075(5) 0.090(5) 0.072(5) -0.009(4) 0.010(4) 0.027(4)
C72 0.059(4) 0.058(4) 0.078(4) -0.011(4) 0.005(4) 0.019(4)

loop_
_atom_type_symbol
_atom_type_description
_atom_type_scat_dispersion_real
_atom_type_scat_dispersion_imag
_atom_type_scat_source
C C 0.0033 0.0016 'International Tables Vol C Tables 4.2.6.8 and 6.1.1.4'
H H 0.0000 0.0000 'International Tables Vol C Tables 4.2.6.8 and 6.1.1.4'
O O 0.0106 0.0060 'International Tables Vol C Tables 4.2.6.8 and 6.1.1.4'
Br Br -0.2901 2.4595 'International Tables Vol C Tables 4.2.6.8 and 6.1.1.4'

loop_
_geom_angle_atom_site_label_1
_geom_angle_atom_site_label_2
_geom_angle_atom_site_label_3
_geom_angle
C11 C10 O10 121.0(6)
C11 C10 C15 119.0(7)
O10 C10 C15 120.0(6)
C10 C11 C12 121.3(7)
C10 C11 Br10 119.5(6)
C12 C11 Br10 119.2(5)
C11 C12 C13 121.6(6)
C11 C12 H12 119.2
C13 C12 H12 119.2
C12 C13 C14 116.8(6)
C12 C13 C16 122.8(6)
C14 C13 C16 120.5(6)
C15 C14 C13 122.1(6)
C15 C14 H14 118.9
C13 C14 H14 118.9
C10 C15 C14 119.2(6)
C10 C15 C20 119.8(6)
C14 C15 C20 121.1(6)
C71 C16 C70 105.5(8)
C71 C16 C72 109.2(7)
C70 C16 C72 110.6(8)
C71 C16 C13 113.3(7)
C70 C16 C13 108.3(7)
C72 C16 C13 110.0(6)
C21 C20 C25 119.0(6)
C21 C20 C15 120.6(6)
C25 C20 C15 120.4(6)
O21 C21 C22 121.0(5)
O21 C21 C20 120.0(6)
C22 C21 C20 119.0(6)
C23 C22 C21 121.5(6)
C23 C22 Br21 119.5(5)
C21 C22 Br21 119.0(5)
C22 C23 C24 120.4(6)
C22 C23 H23 119.8
C24 C23 H23 119.8
C25 C24 C23 117.8(6)
C25 C24 C26 121.5(5)
C23 C24 C26 120.7(5)
C24 C25 C20 122.2(6)
C24 C25 H25 118.9
C20 C25 H25 118.9
C60 C26 C52 140.6(10)
C60 C26 C61 112.2(10)
C52 C26 C61 47.7(9)
C60 C26 C24 108.2(8)
C52 C26 C24 110.8(8)
C61 C26 C24 110.4(7)
C60 C26 C51 49.9(9)
C52 C26 C51 110.2(11)
C61 C26 C51 65.6(10)
C24 C26 C51 109.0(8)
C60 C26 C50 60.0(9)
C52 C26 C50 107.0(10)
C61 C26 C50 134.6(9)
C24 C26 C50 114.4(7)
C51 C26 C50 105.3(10)
C60 C26 C62 111.6(9)
C52 C26 C62 61.4(9)
C61 C26 C62 107.3(9)
C24 C26 C62 107.1(7)
C51 C26 C62 143.3(9)
C50 C26 C62 52.4(8)
C21 O21 C30 111.6(7)
C21 O21 C31 111.4(7)
C30 O21 C31 136.5(8)
O21 C30 H30A 109.5
O21 C30 H30B 109.5
O21 C30 H30C 109.5
O21 C31 H31A 109.5
O21 C31 H31B 109.5
H31A C31 H31B 109.5
O21 C31 H31C 109.5
H31A C31 H31C 109.5
H31B C31 H31C 109.5
C10 O10 C40 110.5(8)
C10 O10 C41 117.3(7)
C40 O10 C41 131.4(9)
O10 C40 H40A 109.5
O10 C40 H40B 109.5
H40A C40 H40B 109.5
O10 C40 H40C 109.5
H40A C40 H40C 109.5
H40B C40 H40C 109.5
O10 C41 H41A 109.5
O10 C41 H41B 109.5
O10 C41 H41C 109.5
C26 C50 H50A 109.5
C26 C50 H50B 109.5
C26 C50 H50C 109.5
C26 C51 H51A 109.5
C26 C51 H51B 109.5
C26 C51 H51C 109.5
C26 C52 H52A 109.5
C26 C52 H52B 109.5
C26 C52 H52C 109.5
C26 C60 H60A 109.5
C26 C60 H60B 109.5
H60A C60 H60B 109.5
C26 C60 H60C 109.5
H60A C60 H60C 109.5
H60B C60 H60C 109.5
C26 C61 H61A 109.5
C26 C61 H61B 109.5
H61A C61 H61B 109.5
C26 C61 H61C 109.5
H61A C61 H61C 109.5
H61B C61 H61C 109.5
C26 C62 H62A 109.5
C26 C62 H62B 109.5
H62A C62 H62B 109.5
C26 C62 H62C 109.5
H62A C62 H62C 109.5
H62B C62 H62C 109.5
C16 C70 H70A 109.5
C16 C70 H70B 109.5
H70A C70 H70B 109.5
C16 C70 H70C 109.5
H70A C70 H70C 109.5
H70B C70 H70C 109.5
C16 C71 H71A 109.5
C16 C71 H71B 109.5
H71A C71 H71B 109.5
C16 C71 H71C 109.5
H71A C71 H71C 109.5
H71B C71 H71C 109.5
C16 C72 H72A 109.5
C16 C72 H72B 109.5
H72A C72 H72B 109.5
C16 C72 H72C 109.5
H72A C72 H72C 109.5
H72B C72 H72C 109.5

loop_
_geom_bond_atom_site_label_1
_geom_bond_atom_site_label_2
_geom_bond_distance
Br10 C11 1.902(7)
C10 C11 1.375(9)
C10 O10 1.379(8)
C10 C15 1.394(9)
C11 C12 1.379(10)
C12 C13 1.388(10)
C12 H12 0.9500
C13 C14 1.398(9)
C13 C16 1.539(10)
C14 C15 1.397(9)
C14 H14 0.9500
C15 C20 1.493(9)
C16 C71 1.499(11)
C16 C70 1.507(13)
C16 C72 1.510(11)
Br21 C22 1.899(6)
C20 C21 1.390(9)
C20 C25 1.401(9)
C21 O21 1.380(7)
C21 C22 1.388(9)
C22 C23 1.380(9)
C23 C24 1.398(9)
C23 H23 0.9500
C24 C25 1.385(8)
C24 C26 1.541(9)
C25 H25 0.9500
C26 C60 1.489(15)
C26 C52 1.519(17)
C26 C61 1.533(15)
C26 C51 1.550(17)
C26 C50 1.555(15)
C26 C62 1.563(15)
O21 C30 1.516(14)
O21 C31 1.530(15)
C30 H30A 0.9800
C30 H30B 0.9800
C30 H30C 0.9800
C31 H31A 0.9800
C31 H31B 0.9800
C31 H31C 0.9800
O10 C40 1.408(15)
O10 C41 1.511(14)
C40 H40A 0.9800
C40 H40B 0.9800
C40 H40C 0.9800
C41 H41A 0.9800
C41 H41B 0.9800
C41 H41C 0.9800
C50 H50A 0.9800
C50 H50B 0.9800
C50 H50C 0.9800
C51 H51A 0.9800
C51 H51B 0.9800
C51 H51C 0.9800
C52 H52A 0.9800
C52 H52B 0.9800
C52 H52C 0.9800
C60 H60A 0.9800
C60 H60B 0.9800
C60 H60C 0.9800
C61 H61A 0.9800
C61 H61B 0.9800
C61 H61C 0.9800
C62 H62A 0.9800
C62 H62B 0.9800
C62 H62C 0.9800
C70 H70A 0.9800
C70 H70B 0.9800
C70 H70C 0.9800
C71 H71A 0.9800
C71 H71B 0.9800
C71 H71C 0.9800
C72 H72A 0.9800
C72 H72B 0.9800
C72 H72C 0.9800

loop_
_geom_hbond_atom_site_label_D
_geom_hbond_atom_site_label_H
_geom_hbond_atom_site_label_A
_geom_hbond_site_symmetry_A
_geom_hbond_distance_DH
_geom_hbond_distance_HA
_geom_hbond_distance_DA
_geom_hbond_angle_DHA
C31 H31C O10 4 0.98 2.61 2.842(15) 94
C41 H41C O21 4_545 0.98 2.57 2.866(14) 98
